data_4343710
loop_
_publ_author_name
'Flood, M.T.'
'Ziolo, R.F.'
'Gray, H.B.'
'Earley, J.E.'

_publ_section_title
;
 Crystal and Molecular Structure of 'Ruthenium Black' -
 Di-mue-amido-bis(tetraammineruthenium(III) chloride tetrahydrate
;
_journal_name_full 'Inorganic Chemistry'
_journal_page_first 2153
_journal_page_last 2156
_journal_volume 12
_journal_year 1973
_chemical_formula_sum 'Cl4 H36 N10 O4 Ru2'
_chemical_name_systematic '((N H3)4 Ru (N H2)2 Ru (N H3)4) Cl4 (H2 O)4'
_space_group_IT_number 14
_symmetry_space_group_name_Hall '-P 2yn'
_symmetry_space_group_name_H-M 'P 1 21/n 1'
_cell_angle_alpha 90
_cell_angle_beta 95.69
_cell_angle_gamma 90
_cell_formula_units_Z 2
_cell_length_a 9.686
_cell_length_b 9.872
_cell_length_c 10.72
_cell_volume 1019.998
_citation_journal_id_ASTM INOCAJ
_cod_data_source_file Flood_INOCAJ_1973_1049.cif
_cod_data_source_block H36Cl4N10O4Ru2
_cod_original_sg_symbol_Hall '-P 2ybc (x-z,y,z)'
_cod_original_formula_sum 'H36 Cl4 N10 O4 Ru2'
_cod_database_code 4343710

loop_
_symmetry_equiv_pos_as_xyz
x,y,z
-x+1/2,y+1/2,-z+1/2
-x,-y,-z
x-1/2,-y-1/2,z-1/2

loop_
_atom_site_label
_atom_site_type_symbol
_atom_site_fract_x
_atom_site_fract_y
_atom_site_fract_z
_atom_site_occupancy
_atom_site_U_iso_or_equiv
H16 H+1 0.812 0.483 0.957 1 0.0
H9 H+1 0.66 0.274 0.686 1 0.0
Cl1 Cl-1 0.586 0.0956 0.851 1 0.0
N3 N-3 0.2728 0.5291 0.6056 1 0.0
O2 O-2 0.4874 0.7501 0.8934 1 0.0
H5 H+1 0.501 0.535 0.824 1 0.0
N2 N-3 0.4949 0.4594 0.8007 1 0.0
H18 H+1 0.485 0.784 0.957 1 0.0
H15 H+1 0.852 0.459 0.852 1 0.0
H11 H+1 0.717 0.376 0.642 1 0.0
N1 N-3 0.5656 0.6141 0.5834 1 0.0
H14 H+1 0.301 0.26 0.666 1 0.0
H1 H+1 0.533 0.676 0.602 1 0.0
N4 N-3 0.6619 0.3274 0.6241 1 0.0
H6 H+1 0.22 0.511 0.542 1 0.0
H12 H+1 0.358 0.209 0.58 1 0.0
H13 H+1 0.42 0.195 0.694 1 0.0
H8 H+1 0.273 0.615 0.608 1 0.0
H7 H+1 0.243 0.498 0.673 1 0.0
H4 H+1 0.575 0.426 0.835 1 0.0
N5 N-3 0.3694 0.2488 0.639 1 0.0
Cl2 Cl-1 0.1723 0.369 0.8684 1 0.0
O1 O-2 0.8068 0.4327 0.8987 1 0.0
H3 H+1 0.433 0.415 0.838 1 0.0
H17 H+1 0.462 0.785 0.868 1 0.0
Ru1 Ru+3 0.4701 0.4351 0.6008 1 0.0
H10 H+1 0.679 0.274 0.565 1 0.0
H2 H+1 0.649 0.62 0.612 1 0.0
